data_4303624
loop_
_publ_author_name
'Gabriel E. B\"uchel'
'Iryna N. Stepanenko'
'Michaela Hejl'
'Michael A. Jakupec'
'Vladimir B. Arion'
'Bernhard K. Keppler'

_publ_section_title
;
[OsIVCl5(Hazole)]- Complexes: Synthesis, Structure, Spectroscopic
Properties, and Antiproliferative Activity
;
_journal_name_full 'Inorganic Chemistry'
_journal_page_first 10737
_journal_page_last 10747
_journal_paper_doi 10.1021/ic901671j
_journal_volume 48
_journal_year 2009
_chemical_formula_moiety '4(C16 H36 N), C6 H8 Cl4 N4 Os, 2(Cl6 Os)'
_chemical_formula_sum 'C70 H152 Cl16 N8 Os3'
_chemical_formula_weight 2243.80
_chemical_name_systematic
; 
tetrabutylammonium-hexachloridoosmate(IV)-
trans-tetrachloridobis(imidazole)osmium(IV) 
;
_space_group_IT_number 14
_symmetry_cell_setting monoclinic
_symmetry_space_group_name_Hall '-P 2yn'
_symmetry_space_group_name_H-M 'P 1 21/n 1'
_atom_sites_solution_hydrogens geom
_atom_sites_solution_primary direct
_atom_sites_solution_secondary difmap
_audit_creation_method SHELXL-97
_cell_angle_alpha 90.00
_cell_angle_beta 94.799(3)
_cell_angle_gamma 90.00
_cell_formula_units_Z 2
_cell_length_a 11.1066(7)
_cell_length_b 16.2484(9)
_cell_length_c 26.7804(15)
_cell_measurement_reflns_used 711
_cell_measurement_temperature 100(2)
_cell_measurement_theta_max 22.71
_cell_measurement_theta_min 2.44
_cell_volume 4816.0(5)
_computing_structure_refinement 'SHELXL-97 (Sheldrick, 1997)'
_computing_structure_solution 'SHELXS-97 (Sheldrick, 1990)'
_diffrn_ambient_temperature 100(2)
_diffrn_measured_fraction_theta_full 0.999
_diffrn_measured_fraction_theta_max 0.999
_diffrn_radiation_monochromator graphite
_diffrn_radiation_source 'fine-focus sealed tube'
_diffrn_radiation_type MoK\a
_diffrn_radiation_wavelength 0.71073
_diffrn_reflns_av_R_equivalents 0.2017
_diffrn_reflns_av_sigmaI/netI 0.1081
_diffrn_reflns_limit_h_max 13
_diffrn_reflns_limit_h_min -13
_diffrn_reflns_limit_k_max 19
_diffrn_reflns_limit_k_min -19
_diffrn_reflns_limit_l_max 31
_diffrn_reflns_limit_l_min -31
_diffrn_reflns_number 105349
_diffrn_reflns_theta_full 25.00
_diffrn_reflns_theta_max 25.00
_diffrn_reflns_theta_min 2.62
_exptl_absorpt_coefficient_mu 4.431
_exptl_absorpt_correction_T_max 0.9570
_exptl_absorpt_correction_T_min 0.6656
_exptl_absorpt_correction_type multi-scan
_exptl_absorpt_process_details SADABS
_exptl_crystal_colour orange
_exptl_crystal_density_diffrn 1.547
_exptl_crystal_density_method 'not measured'
_exptl_crystal_description plate
_exptl_crystal_F_000 2256
_exptl_crystal_size_max 0.10
_exptl_crystal_size_mid 0.05
_exptl_crystal_size_min 0.01
_refine_diff_density_max 1.386
_refine_diff_density_min -1.803
_refine_diff_density_rms 0.185
_refine_ls_extinction_method none
_refine_ls_goodness_of_fit_ref 0.974
_refine_ls_hydrogen_treatment constr
_refine_ls_matrix_type full
_refine_ls_number_parameters 435
_refine_ls_number_reflns 8488
_refine_ls_number_restraints 8
_refine_ls_restrained_S_all 0.975
_refine_ls_R_factor_all 0.1109
_refine_ls_R_factor_gt 0.0465
_refine_ls_shift/su_max 0.000
_refine_ls_shift/su_mean 0.000
_refine_ls_structure_factor_coef Fsqd
_refine_ls_weighting_details 'calc w=1/[\s^2^(Fo^2^)+(0.0286P)^2^+0.0000P] where P=(Fo^2^+2Fc^2^)/3'
_refine_ls_weighting_scheme calc
_refine_ls_wR_factor_gt 0.0735
_refine_ls_wR_factor_ref 0.0848
_reflns_number_gt 5239
_reflns_number_total 8488
_reflns_threshold_expression >2sigma(I)
_cod_data_source_file ic901671j_si_002_1.cif
_cod_data_source_block gabu007
_cod_database_code 4303624

loop_
_symmetry_equiv_pos_as_xyz
'x, y, z'
'-x+1/2, y+1/2, -z+1/2'
'-x, -y, -z'
'x-1/2, -y-1/2, z-1/2'

loop_
_atom_site_label
_atom_site_type_symbol
_atom_site_fract_x
_atom_site_fract_y
_atom_site_fract_z
_atom_site_U_iso_or_equiv
_atom_site_adp_type
_atom_site_occupancy
_atom_site_symmetry_multiplicity
_atom_site_calc_flag
_atom_site_refinement_flags
_atom_site_disorder_assembly
_atom_site_disorder_group
Os1 Os 1.0000 0.5000 1.0000 0.02640(13) Uani 1 2 d S . .
Cl1 Cl 1.07789(19) 0.58087(12) 0.93820(7) 0.0329(5) Uani 1 1 d . . .
Cl2 Cl 0.90507(19) 0.41486(13) 0.93984(8) 0.0366(5) Uani 1 1 d . . .
N1 N 0.8500(6) 0.5748(4) 0.9972(2) 0.0277(16) Uani 1 1 d . . .
N2 N 0.7284(6) 0.6788(4) 0.9796(2) 0.0354(18) Uani 1 1 d . . .
H2 H 0.7008 0.7258 0.9670 0.043 Uiso 1 1 calc R . .
C1 C 0.8326(8) 0.6440(5) 0.9721(3) 0.032(2) Uani 1 1 d . . .
H1 H 0.8887 0.6664 0.9509 0.038 Uiso 1 1 calc R . .
C2 C 0.6727(9) 0.6292(7) 1.0101(4) 0.081(4) Uani 1 1 d . . .
H2A H 0.5958 0.6383 1.0222 0.097 Uiso 1 1 calc R . .
C3 C 0.7444(10) 0.5646(7) 1.0204(4) 0.080(4) Uani 1 1 d . . .
H3 H 0.7260 0.5189 1.0405 0.097 Uiso 1 1 calc R . .
Os2 Os 0.28186(3) 0.123240(18) 0.125654(11) 0.01988(9) Uani 1 1 d . . .
Cl3 Cl 0.33899(16) 0.12518(12) 0.04241(7) 0.0264(4) Uani 1 1 d . . .
Cl4 Cl 0.46243(17) 0.05684(11) 0.15135(7) 0.0280(5) Uani 1 1 d . . .
Cl5 Cl 0.22202(17) 0.12421(12) 0.20696(7) 0.0267(5) Uani 1 1 d . . .
Cl6 Cl 0.10163(17) 0.19208(11) 0.09941(7) 0.0270(5) Uani 1 1 d . . .
Cl7 Cl 0.18697(18) -0.00359(12) 0.11041(7) 0.0329(5) Uani 1 1 d . . .
Cl8 Cl 0.37767(16) 0.24999(12) 0.13898(7) 0.0267(5) Uani 1 1 d . . .
N3 N 0.3665(6) 0.9152(4) 0.2857(2) 0.0317(17) Uani 1 1 d . . .
C4 C 0.4438(7) 0.9885(5) 0.2752(3) 0.034(2) Uani 1 1 d D B .
H4A H 0.3902 1.0360 0.2668 0.041 Uiso 1 1 calc R . .
H4B H 0.4878 0.9762 0.2454 0.041 Uiso 1 1 calc R . .
C5 C 0.5350(7) 1.0130(5) 0.3180(3) 0.041(2) Uani 1 1 d D . .
H5A H 0.6010 0.9719 0.3217 0.049 Uiso 1 1 calc R A 1
H5B H 0.4953 1.0148 0.3498 0.049 Uiso 1 1 calc R A 1
C6 C 0.5879(12) 1.0996(7) 0.3068(5) 0.049(4) Uiso 0.69 1 d PD B 1
H6A H 0.6285 1.0971 0.2753 0.058 Uiso 0.69 1 calc PR B 1
H6B H 0.5212 1.1400 0.3022 0.058 Uiso 0.69 1 calc PR B 1
C7 C 0.6779(14) 1.1280(9) 0.3493(6) 0.090(6) Uiso 0.69 1 d PD B 1
H7A H 0.7103 1.1820 0.3410 0.134 Uiso 0.69 1 calc PR B 1
H7B H 0.7442 1.0882 0.3539 0.134 Uiso 0.69 1 calc PR B 1
H7C H 0.6373 1.1322 0.3803 0.134 Uiso 0.69 1 calc PR B 1
C6X C 0.6410(16) 1.0614(16) 0.2983(7) 0.037(7) Uiso 0.31 1 d PD B 2
H6X1 H 0.6795 1.0275 0.2734 0.045 Uiso 0.31 1 calc PR B 2
H6X2 H 0.6097 1.1121 0.2813 0.045 Uiso 0.31 1 calc PR B 2
C7X C 0.735(2) 1.084(2) 0.3409(10) 0.081(12) Uiso 0.31 1 d PD B 2
H7X1 H 0.7997 1.1163 0.3275 0.122 Uiso 0.31 1 calc PR B 2
H7X2 H 0.7688 1.0340 0.3567 0.122 Uiso 0.31 1 calc PR B 2
H7X3 H 0.6966 1.1172 0.3658 0.122 Uiso 0.31 1 calc PR B 2
C8 C 0.2937(8) 0.9317(5) 0.3300(3) 0.035(2) Uani 1 1 d . . .
H8A H 0.2445 0.8822 0.3356 0.042 Uiso 1 1 calc R . .
H8B H 0.3508 0.9388 0.3601 0.042 Uiso 1 1 calc R . .
C9 C 0.2102(8) 1.0054(5) 0.3263(3) 0.042(2) Uani 1 1 d . . .
H9A H 0.1625 1.0052 0.2933 0.050 Uiso 1 1 calc R . .
H9B H 0.2585 1.0567 0.3289 0.050 Uiso 1 1 calc R . .
C10 C 0.1254(8) 1.0030(6) 0.3679(3) 0.051(3) Uani 1 1 d . . .
H10A H 0.0707 0.9551 0.3623 0.061 Uiso 1 1 calc R . .
H10B H 0.1738 0.9946 0.4002 0.061 Uiso 1 1 calc R . .
C11 C 0.0516(11) 1.0781(7) 0.3714(5) 0.093(4) Uani 1 1 d . . .
H11A H -0.0009 1.0721 0.3988 0.140 Uiso 1 1 calc R . .
H11B H 0.0019 1.0864 0.3398 0.140 Uiso 1 1 calc R . .
H11C H 0.1048 1.1257 0.3779 0.140 Uiso 1 1 calc R . .
C12 C 0.2850(8) 0.9005(5) 0.2380(3) 0.037(2) Uani 1 1 d . . .
H12A H 0.2485 0.9537 0.2268 0.045 Uiso 1 1 calc R . .
H12B H 0.3354 0.8813 0.2115 0.045 Uiso 1 1 calc R . .
C13 C 0.1841(9) 0.8386(5) 0.2428(3) 0.048(3) Uani 1 1 d . . .
H13A H 0.1228 0.8630 0.2632 0.058 Uiso 1 1 calc R . .
H13B H 0.2175 0.7891 0.2605 0.058 Uiso 1 1 calc R . .
C14 C 0.1233(9) 0.8132(6) 0.1920(4) 0.064(3) Uani 1 1 d D . .
H14A H 0.0457 0.7854 0.1968 0.077 Uiso 1 1 calc R . .
H14B H 0.1057 0.8628 0.1712 0.077 Uiso 1 1 calc R . .
C15 C 0.2018(11) 0.7568(6) 0.1659(4) 0.087(4) Uani 1 1 d D . .
H15A H 0.1619 0.7422 0.1331 0.130 Uiso 1 1 calc R . .
H15B H 0.2168 0.7069 0.1859 0.130 Uiso 1 1 calc R . .
H15C H 0.2788 0.7842 0.1614 0.130 Uiso 1 1 calc R . .
C16 C 0.4429(9) 0.8405(5) 0.3008(3) 0.048(3) Uani 1 1 d . . .
H16A H 0.4883 0.8519 0.3335 0.057 Uiso 1 1 calc R . .
H16B H 0.3886 0.7933 0.3055 0.057 Uiso 1 1 calc R . .
C17 C 0.5306(12) 0.8167(7) 0.2639(4) 0.103(5) Uani 1 1 d D D .
H17A H 0.5882 0.8621 0.2595 0.124 Uiso 1 1 calc R . .
H17B H 0.4874 0.8039 0.2309 0.124 Uiso 1 1 calc R . .
C18 C 0.5988(10) 0.7388(7) 0.2860(4) 0.098(4) Uani 1 1 d D . .
H18A H 0.6158 0.7447 0.3227 0.118 Uiso 1 1 calc R C 1
H18B H 0.5483 0.6891 0.2794 0.118 Uiso 1 1 calc R C 1
C19 C 0.7162(10) 0.7304(8) 0.2613(5) 0.050 Uiso 0.69 1 d PD D 1
H19A H 0.7594 0.6812 0.2741 0.075 Uiso 0.69 1 calc PR D 1
H19B H 0.7665 0.7791 0.2688 0.075 Uiso 0.69 1 calc PR D 1
H19C H 0.6986 0.7254 0.2249 0.075 Uiso 0.69 1 calc PR D 1
C19X C 0.657(2) 0.6939(13) 0.2454(7) 0.050 Uiso 0.31 1 d PD D 2
H19D H 0.6970 0.6444 0.2594 0.075 Uiso 0.31 1 calc PR D 2
H19E H 0.7159 0.7298 0.2313 0.075 Uiso 0.31 1 calc PR D 2
H19F H 0.5944 0.6781 0.2190 0.075 Uiso 0.31 1 calc PR D 2
N4 N 0.7585(5) 0.1134(4) 0.0384(2) 0.0254(16) Uani 1 1 d . . .
C20 C 0.7610(7) 0.1989(5) 0.0603(3) 0.036(2) Uani 1 1 d . . .
H20A H 0.7562 0.2390 0.0324 0.043 Uiso 1 1 calc R . .
H20B H 0.8399 0.2070 0.0798 0.043 Uiso 1 1 calc R . .
C21 C 0.6614(7) 0.2184(5) 0.0941(4) 0.047(3) Uani 1 1 d . . .
H21A H 0.6711 0.1835 0.1244 0.056 Uiso 1 1 calc R . .
H21B H 0.5819 0.2058 0.0762 0.056 Uiso 1 1 calc R . .
C22 C 0.6656(9) 0.3094(5) 0.1094(4) 0.058(3) Uani 1 1 d . . .
H22A H 0.6229 0.3166 0.1401 0.070 Uiso 1 1 calc R . .
H22B H 0.7508 0.3263 0.1172 0.070 Uiso 1 1 calc R . .
C23 C 0.6092(8) 0.3628(6) 0.0695(4) 0.064(3) Uani 1 1 d . . .
H23A H 0.6155 0.4204 0.0802 0.095 Uiso 1 1 calc R . .
H23B H 0.5239 0.3479 0.0628 0.095 Uiso 1 1 calc R . .
H23C H 0.6508 0.3554 0.0389 0.095 Uiso 1 1 calc R . .
C24 C 0.6471(7) 0.0997(4) 0.0007(3) 0.029(2) Uani 1 1 d . . .
H24A H 0.6608 0.0484 -0.0180 0.035 Uiso 1 1 calc R . .
H24B H 0.5766 0.0899 0.0203 0.035 Uiso 1 1 calc R . .
C25 C 0.6133(7) 0.1642(5) -0.0362(4) 0.049(3) Uani 1 1 d . . .
H25A H 0.6826 0.1767 -0.0559 0.058 Uiso 1 1 calc R . .
H25B H 0.5911 0.2151 -0.0189 0.058 Uiso 1 1 calc R . .
C26 C 0.5071(7) 0.1349(5) -0.0709(3) 0.035(2) Uani 1 1 d . . .
H26A H 0.5316 0.0843 -0.0879 0.042 Uiso 1 1 calc R . .
H26B H 0.4408 0.1197 -0.0501 0.042 Uiso 1 1 calc R . .
C27 C 0.4582(8) 0.1947(6) -0.1101(4) 0.071(3) Uani 1 1 d . . .
H27A H 0.3900 0.1696 -0.1302 0.106 Uiso 1 1 calc R . .
H27B H 0.5217 0.2089 -0.1319 0.106 Uiso 1 1 calc R . .
H27C H 0.4309 0.2446 -0.0940 0.106 Uiso 1 1 calc R . .
C28 C 0.8751(6) 0.0961(4) 0.0139(3) 0.026(2) Uani 1 1 d . . .
H28A H 0.9406 0.0879 0.0408 0.031 Uiso 1 1 calc R . .
H28B H 0.8649 0.0435 -0.0047 0.031 Uiso 1 1 calc R . .
C29 C 0.9165(6) 0.1602(5) -0.0217(3) 0.026(2) Uani 1 1 d . . .
H29A H 0.9221 0.2146 -0.0050 0.031 Uiso 1 1 calc R . .
H29B H 0.8581 0.1643 -0.0516 0.031 Uiso 1 1 calc R . .
C30 C 1.0412(7) 0.1342(5) -0.0372(3) 0.030(2) Uani 1 1 d . . .
H30A H 1.0970 0.1270 -0.0067 0.036 Uiso 1 1 calc R . .
H30B H 1.0335 0.0804 -0.0545 0.036 Uiso 1 1 calc R . .
C31 C 1.0956(7) 0.1965(5) -0.0716(3) 0.036(2) Uani 1 1 d . . .
H31A H 1.1746 0.1768 -0.0803 0.054 Uiso 1 1 calc R . .
H31B H 1.1054 0.2496 -0.0544 0.054 Uiso 1 1 calc R . .
H31C H 1.0417 0.2031 -0.1023 0.054 Uiso 1 1 calc R . .
C32 C 0.7477(7) 0.0481(5) 0.0793(3) 0.030(2) Uani 1 1 d . . .
H32A H 0.6665 0.0532 0.0917 0.036 Uiso 1 1 calc R . .
H32B H 0.7521 -0.0068 0.0636 0.036 Uiso 1 1 calc R . .
C33 C 0.8395(7) 0.0507(5) 0.1239(3) 0.036(2) Uani 1 1 d . . .
H33A H 0.8379 0.1058 0.1397 0.043 Uiso 1 1 calc R . .
H33B H 0.9211 0.0423 0.1125 0.043 Uiso 1 1 calc R . .
C34 C 0.8158(8) -0.0145(5) 0.1626(3) 0.040(2) Uani 1 1 d . . .
H34A H 0.7330 -0.0071 0.1731 0.048 Uiso 1 1 calc R . .
H34B H 0.8198 -0.0696 0.1470 0.048 Uiso 1 1 calc R . .
C35 C 0.9044(9) -0.0111(7) 0.2082(3) 0.067(3) Uani 1 1 d . . .
H35A H 0.8852 -0.0544 0.2317 0.100 Uiso 1 1 calc R . .
H35B H 0.8994 0.0428 0.2243 0.100 Uiso 1 1 calc R . .
H35C H 0.9864 -0.0195 0.1982 0.100 Uiso 1 1 calc R . .

loop_
_atom_site_aniso_label
_atom_site_aniso_U_11
_atom_site_aniso_U_22
_atom_site_aniso_U_33
_atom_site_aniso_U_23
_atom_site_aniso_U_13
_atom_site_aniso_U_12
Os1 0.0277(3) 0.0301(3) 0.0213(3) 0.0075(2) 0.0014(2) -0.0047(2)
Cl1 0.0345(13) 0.0374(12) 0.0274(12) 0.0131(10) 0.0058(10) -0.0047(10)
Cl2 0.0372(14) 0.0413(13) 0.0302(13) 0.0031(10) -0.0037(10) -0.0059(10)
N1 0.039(5) 0.026(4) 0.019(4) 0.010(3) 0.006(3) 0.003(3)
N2 0.042(5) 0.033(4) 0.031(4) 0.009(4) 0.001(4) 0.009(4)
C1 0.030(5) 0.027(5) 0.039(6) 0.009(4) 0.002(4) 0.000(4)
C2 0.053(7) 0.104(9) 0.092(9) 0.057(8) 0.049(7) 0.039(7)
C3 0.061(8) 0.100(10) 0.085(9) 0.067(8) 0.035(7) 0.032(7)
Os2 0.02057(18) 0.01882(16) 0.02095(18) 0.00002(16) 0.00583(13) -0.00276(16)
Cl3 0.0244(11) 0.0328(11) 0.0223(11) -0.0016(10) 0.0048(9) -0.0013(10)
Cl4 0.0284(12) 0.0279(11) 0.0285(12) 0.0043(9) 0.0065(9) 0.0078(9)
Cl5 0.0330(12) 0.0253(10) 0.0230(11) 0.0011(10) 0.0087(9) 0.0012(10)
Cl6 0.0205(11) 0.0313(12) 0.0297(12) 0.0044(9) 0.0052(9) 0.0002(9)
Cl7 0.0371(13) 0.0261(11) 0.0365(12) -0.0066(10) 0.0104(10) -0.0128(10)
Cl8 0.0248(11) 0.0213(10) 0.0346(12) -0.0008(10) 0.0062(9) -0.0043(9)
N3 0.049(5) 0.023(4) 0.021(4) -0.001(3) -0.006(4) -0.001(3)
C4 0.044(6) 0.032(5) 0.026(5) 0.010(4) -0.002(4) 0.000(4)
C5 0.027(5) 0.070(7) 0.025(5) 0.005(5) 0.000(4) -0.001(5)
C8 0.053(6) 0.032(5) 0.019(5) 0.000(4) 0.001(4) -0.015(5)
C9 0.040(6) 0.036(5) 0.048(6) 0.003(5) 0.005(5) 0.003(5)
C10 0.053(7) 0.053(6) 0.046(6) -0.013(6) 0.008(5) -0.010(6)
C11 0.085(10) 0.090(9) 0.114(11) 0.006(8) 0.060(8) 0.025(8)
C12 0.061(7) 0.031(5) 0.019(5) 0.002(4) -0.007(5) -0.011(5)
C13 0.082(8) 0.030(5) 0.029(6) 0.002(4) -0.018(5) -0.009(5)
C14 0.092(9) 0.046(7) 0.054(7) -0.005(6) 0.002(7) -0.021(6)
C15 0.142(12) 0.059(8) 0.056(8) -0.001(7) -0.012(8) 0.031(8)
C16 0.082(8) 0.032(5) 0.028(6) 0.003(4) -0.004(5) 0.030(5)
C17 0.182(14) 0.082(9) 0.047(8) 0.009(7) 0.012(8) 0.087(9)
C18 0.119(11) 0.088(9) 0.086(9) -0.016(8) 0.004(8) 0.063(9)
N4 0.021(4) 0.025(4) 0.030(4) -0.003(3) 0.005(3) -0.006(3)
C20 0.018(5) 0.037(5) 0.055(6) -0.020(5) 0.019(4) -0.011(4)
C21 0.026(5) 0.036(5) 0.083(7) -0.029(5) 0.029(5) -0.021(4)
C22 0.037(6) 0.036(6) 0.106(9) -0.025(6) 0.029(6) -0.007(5)
C23 0.027(6) 0.051(7) 0.113(10) -0.030(7) 0.004(6) 0.004(5)
C24 0.017(5) 0.022(5) 0.048(6) -0.011(4) 0.004(4) -0.002(4)
C25 0.023(5) 0.041(6) 0.079(8) 0.009(5) -0.013(5) -0.008(4)
C26 0.037(5) 0.040(5) 0.028(5) -0.006(4) 0.005(4) 0.000(4)
C27 0.032(6) 0.090(8) 0.087(9) 0.046(7) -0.010(6) -0.005(6)
C28 0.014(4) 0.034(5) 0.030(5) -0.005(4) 0.012(4) 0.006(3)
C29 0.016(5) 0.033(5) 0.029(5) -0.005(4) 0.005(4) -0.004(4)
C30 0.023(5) 0.038(5) 0.030(5) -0.005(4) 0.006(4) -0.004(4)
C31 0.031(5) 0.045(6) 0.034(5) -0.005(4) 0.009(4) -0.003(4)
C32 0.021(5) 0.031(5) 0.038(5) -0.005(4) 0.011(4) -0.002(4)
C33 0.032(5) 0.045(6) 0.032(5) -0.007(4) 0.009(4) -0.016(4)
C34 0.043(6) 0.029(5) 0.050(6) 0.001(4) 0.016(5) 0.002(4)
C35 0.059(7) 0.104(9) 0.036(6) 0.009(6) 0.000(5) -0.013(7)

loop_
_atom_type_symbol
_atom_type_description
_atom_type_scat_dispersion_real
_atom_type_scat_dispersion_imag
_atom_type_scat_source
C C 0.0033 0.0016 'International Tables Vol C Tables 4.2.6.8 and 6.1.1.4'
H H 0.0000 0.0000 'International Tables Vol C Tables 4.2.6.8 and 6.1.1.4'
N N 0.0061 0.0033 'International Tables Vol C Tables 4.2.6.8 and 6.1.1.4'
Cl Cl 0.1484 0.1585 'International Tables Vol C Tables 4.2.6.8 and 6.1.1.4'
Os Os -1.2165 7.6030 'International Tables Vol C Tables 4.2.6.8 and 6.1.1.4'

loop_
_geom_angle_atom_site_label_1
_geom_angle_atom_site_label_2
_geom_angle_atom_site_label_3
_geom_angle
_geom_angle_site_symmetry_1
_geom_angle_site_symmetry_3
_geom_angle_publ_flag
N1 Os1 N1 180.000(3) . 3_767 ?
N1 Os1 Cl2 90.41(19) . . ?
N1 Os1 Cl2 89.59(18) 3_767 . ?
N1 Os1 Cl2 89.59(18) . 3_767 ?
N1 Os1 Cl2 90.41(18) 3_767 3_767 ?
Cl2 Os1 Cl2 180.000(1) . 3_767 ?
N1 Os1 Cl1 89.33(18) . . ?
N1 Os1 Cl1 90.67(18) 3_767 . ?
Cl2 Os1 Cl1 90.98(7) . . ?
Cl2 Os1 Cl1 89.02(7) 3_767 . ?
N1 Os1 Cl1 90.67(18) . 3_767 ?
N1 Os1 Cl1 89.33(18) 3_767 3_767 ?
Cl2 Os1 Cl1 89.02(7) . 3_767 ?
Cl2 Os1 Cl1 90.98(7) 3_767 3_767 ?
Cl1 Os1 Cl1 180.000(1) . 3_767 ?
C1 N1 C3 103.8(7) . . ?
C1 N1 Os1 127.4(6) . . ?
C3 N1 Os1 128.8(6) . . ?
C1 N2 C2 107.1(7) . . ?
C1 N2 H2 126.5 . . ?
C2 N2 H2 126.5 . . ?
N1 C1 N2 112.4(7) . . ?
N1 C1 H1 123.8 . . ?
N2 C1 H1 123.8 . . ?
C3 C2 N2 107.6(9) . . ?
C3 C2 H2A 126.2 . . ?
N2 C2 H2A 126.2 . . ?
C2 C3 N1 109.1(9) . . ?
C2 C3 H3 125.4 . . ?
N1 C3 H3 125.4 . . ?
Cl5 Os2 Cl4 91.89(7) . . ?
Cl5 Os2 Cl8 90.76(7) . . ?
Cl4 Os2 Cl8 89.61(7) . . ?
Cl5 Os2 Cl7 90.54(7) . . ?
Cl4 Os2 Cl7 90.44(7) . . ?
Cl8 Os2 Cl7 178.69(7) . . ?
Cl5 Os2 Cl6 88.50(7) . . ?
Cl4 Os2 Cl6 179.06(7) . . ?
Cl8 Os2 Cl6 89.53(7) . . ?
Cl7 Os2 Cl6 90.41(7) . . ?
Cl5 Os2 Cl3 178.46(7) . . ?
Cl4 Os2 Cl3 89.56(7) . . ?
Cl8 Os2 Cl3 88.71(7) . . ?
Cl7 Os2 Cl3 89.99(7) . . ?
Cl6 Os2 Cl3 90.05(7) . . ?
C4 N3 C8 110.8(6) . . ?
C4 N3 C16 111.6(7) . . ?
C8 N3 C16 104.8(6) . . ?
C4 N3 C12 106.0(6) . . ?
C8 N3 C12 111.5(6) . . ?
C16 N3 C12 112.3(6) . . ?
N3 C4 C5 114.9(6) . . ?
N3 C4 H4A 108.5 . . ?
C5 C4 H4A 108.5 . . ?
N3 C4 H4B 108.5 . . ?
C5 C4 H4B 108.5 . . ?
H4A C4 H4B 107.5 . . ?
C4 C5 C6X 110.8(8) . . ?
C4 C5 C6 109.2(7) . . ?
C4 C5 H5A 109.8 . . ?
C6X C5 H5A 78.4 . . ?
C6 C5 H5A 109.8 . . ?
C4 C5 H5B 109.8 . . ?
C6X C5 H5B 133.3 . . ?
C6 C5 H5B 109.8 . . ?
H5A C5 H5B 108.3 . . ?
C7 C6 C5 111.3(9) . . ?
C7 C6 H6A 109.4 . . ?
C5 C6 H6A 109.4 . . ?
C7 C6 H6B 109.4 . . ?
C5 C6 H6B 109.4 . . ?
H6A C6 H6B 108.0 . . ?
C6 C7 H7A 109.5 . . ?
C6 C7 H7B 109.5 . . ?
H7A C7 H7B 109.5 . . ?
C6 C7 H7C 109.5 . . ?
H7A C7 H7C 109.5 . . ?
H7B C7 H7C 109.5 . . ?
C7X C6X C5 111.1(12) . . ?
C7X C6X H6X1 109.4 . . ?
C5 C6X H6X1 109.4 . . ?
C7X C6X H6X2 109.4 . . ?
C5 C6X H6X2 109.4 . . ?
H6X1 C6X H6X2 108.0 . . ?
C6X C7X H7X1 109.5 . . ?
C6X C7X H7X2 109.5 . . ?
H7X1 C7X H7X2 109.5 . . ?
C6X C7X H7X3 109.5 . . ?
H7X1 C7X H7X3 109.5 . . ?
H7X2 C7X H7X3 109.5 . . ?
C9 C8 N3 116.9(6) . . ?
C9 C8 H8A 108.1 . . ?
N3 C8 H8A 108.1 . . ?
C9 C8 H8B 108.1 . . ?
N3 C8 H8B 108.1 . . ?
H8A C8 H8B 107.3 . . ?
C8 C9 C10 110.2(7) . . ?
C8 C9 H9A 109.6 . . ?
C10 C9 H9A 109.6 . . ?
C8 C9 H9B 109.6 . . ?
C10 C9 H9B 109.6 . . ?
H9A C9 H9B 108.1 . . ?
C11 C10 C9 114.0(8) . . ?
C11 C10 H10A 108.8 . . ?
C9 C10 H10A 108.8 . . ?
C11 C10 H10B 108.8 . . ?
C9 C10 H10B 108.8 . . ?
H10A C10 H10B 107.6 . . ?
C10 C11 H11A 109.5 . . ?
C10 C11 H11B 109.5 . . ?
H11A C11 H11B 109.5 . . ?
C10 C11 H11C 109.5 . . ?
H11A C11 H11C 109.5 . . ?
H11B C11 H11C 109.5 . . ?
C13 C12 N3 115.1(6) . . ?
C13 C12 H12A 108.5 . . ?
N3 C12 H12A 108.5 . . ?
C13 C12 H12B 108.5 . . ?
N3 C12 H12B 108.5 . . ?
H12A C12 H12B 107.5 . . ?
C12 C13 C14 112.2(7) . . ?
C12 C13 H13A 109.2 . . ?
C14 C13 H13A 109.2 . . ?
C12 C13 H13B 109.2 . . ?
C14 C13 H13B 109.2 . . ?
H13A C13 H13B 107.9 . . ?
C15 C14 C13 110.8(9) . . ?
C15 C14 H14A 109.5 . . ?
C13 C14 H14A 109.5 . . ?
C15 C14 H14B 109.5 . . ?
C13 C14 H14B 109.5 . . ?
H14A C14 H14B 108.1 . . ?
C14 C15 H15A 109.5 . . ?
C14 C15 H15B 109.5 . . ?
H15A C15 H15B 109.5 . . ?
C14 C15 H15C 109.5 . . ?
H15A C15 H15C 109.5 . . ?
H15B C15 H15C 109.5 . . ?
C17 C16 N3 114.2(7) . . ?
C17 C16 H16A 108.7 . . ?
N3 C16 H16A 108.7 . . ?
C17 C16 H16B 108.7 . . ?
N3 C16 H16B 108.7 . . ?
H16A C16 H16B 107.6 . . ?
C16 C17 C18 106.3(8) . . ?
C16 C17 H17A 110.5 . . ?
C18 C17 H17A 110.5 . . ?
C16 C17 H17B 110.5 . . ?
C18 C17 H17B 110.5 . . ?
H17A C17 H17B 108.7 . . ?
C19X C18 C17 110.0(11) . . ?
C19 C18 C17 108.3(10) . . ?
C19X C18 H18A 135.3 . . ?
C19 C18 H18A 110.0 . . ?
C17 C18 H18A 110.0 . . ?
C19X C18 H18B 75.1 . . ?
C19 C18 H18B 110.0 . . ?
C17 C18 H18B 110.0 . . ?
H18A C18 H18B 108.4 . . ?
C18 C19 H19A 109.5 . . ?
C18 C19 H19B 109.5 . . ?
H19A C19 H19B 109.5 . . ?
C18 C19 H19C 109.5 . . ?
H19A C19 H19C 109.5 . . ?
H19B C19 H19C 109.5 . . ?
C18 C19X H19D 109.5 . . ?
C18 C19X H19E 109.5 . . ?
H19D C19X H19E 109.5 . . ?
C18 C19X H19F 109.5 . . ?
H19D C19X H19F 109.5 . . ?
H19E C19X H19F 109.5 . . ?
C20 N4 C28 110.4(5) . . ?
C20 N4 C32 110.9(6) . . ?
C28 N4 C32 107.4(5) . . ?
C20 N4 C24 112.0(6) . . ?
C28 N4 C24 110.7(6) . . ?
C32 N4 C24 105.1(5) . . ?
N4 C20 C21 115.7(6) . . ?
N4 C20 H20A 108.4 . . ?
C21 C20 H20A 108.4 . . ?
N4 C20 H20B 108.4 . . ?
C21 C20 H20B 108.4 . . ?
H20A C20 H20B 107.4 . . ?
C20 C21 C22 110.7(7) . . ?
C20 C21 H21A 109.5 . . ?
C22 C21 H21A 109.5 . . ?
C20 C21 H21B 109.5 . . ?
C22 C21 H21B 109.5 . . ?
H21A C21 H21B 108.1 . . ?
C23 C22 C21 111.7(9) . . ?
C23 C22 H22A 109.3 . . ?
C21 C22 H22A 109.3 . . ?
C23 C22 H22B 109.3 . . ?
C21 C22 H22B 109.3 . . ?
H22A C22 H22B 107.9 . . ?
C22 C23 H23A 109.5 . . ?
C22 C23 H23B 109.5 . . ?
H23A C23 H23B 109.5 . . ?
C22 C23 H23C 109.5 . . ?
H23A C23 H23C 109.5 . . ?
H23B C23 H23C 109.5 . . ?
C25 C24 N4 118.9(6) . . ?
C25 C24 H24A 107.6 . . ?
N4 C24 H24A 107.6 . . ?
C25 C24 H24B 107.6 . . ?
N4 C24 H24B 107.6 . . ?
H24A C24 H24B 107.0 . . ?
C24 C25 C26 109.3(7) . . ?
C24 C25 H25A 109.8 . . ?
C26 C25 H25A 109.8 . . ?
C24 C25 H25B 109.8 . . ?
C26 C25 H25B 109.8 . . ?
H25A C25 H25B 108.3 . . ?
C27 C26 C25 116.4(7) . . ?
C27 C26 H26A 108.2 . . ?
C25 C26 H26A 108.2 . . ?
C27 C26 H26B 108.2 . . ?
C25 C26 H26B 108.2 . . ?
H26A C26 H26B 107.3 . . ?
C26 C27 H27A 109.5 . . ?
C26 C27 H27B 109.5 . . ?
H27A C27 H27B 109.5 . . ?
C26 C27 H27C 109.5 . . ?
H27A C27 H27C 109.5 . . ?
H27B C27 H27C 109.5 . . ?
C29 C28 N4 117.3(6) . . ?
C29 C28 H28A 108.0 . . ?
N4 C28 H28A 108.0 . . ?
C29 C28 H28B 108.0 . . ?
N4 C28 H28B 108.0 . . ?
H28A C28 H28B 107.2 . . ?
C28 C29 C30 108.0(6) . . ?
C28 C29 H29A 110.1 . . ?
C30 C29 H29A 110.1 . . ?
C28 C29 H29B 110.1 . . ?
C30 C29 H29B 110.1 . . ?
H29A C29 H29B 108.4 . . ?
C31 C30 C29 113.1(6) . . ?
C31 C30 H30A 109.0 . . ?
C29 C30 H30A 109.0 . . ?
C31 C30 H30B 109.0 . . ?
C29 C30 H30B 109.0 . . ?
H30A C30 H30B 107.8 . . ?
C30 C31 H31A 109.5 . . ?
C30 C31 H31B 109.5 . . ?
H31A C31 H31B 109.5 . . ?
C30 C31 H31C 109.5 . . ?
H31A C31 H31C 109.5 . . ?
H31B C31 H31C 109.5 . . ?
C33 C32 N4 117.3(6) . . ?
C33 C32 H32A 108.0 . . ?
N4 C32 H32A 108.0 . . ?
C33 C32 H32B 108.0 . . ?
N4 C32 H32B 108.0 . . ?
H32A C32 H32B 107.2 . . ?
C32 C33 C34 112.1(7) . . ?
C32 C33 H33A 109.2 . . ?
C34 C33 H33A 109.2 . . ?
C32 C33 H33B 109.2 . . ?
C34 C33 H33B 109.2 . . ?
H33A C33 H33B 107.9 . . ?
C35 C34 C33 112.8(7) . . ?
C35 C34 H34A 109.0 . . ?
C33 C34 H34A 109.0 . . ?
C35 C34 H34B 109.0 . . ?
C33 C34 H34B 109.0 . . ?
H34A C34 H34B 107.8 . . ?
C34 C35 H35A 109.5 . . ?
C34 C35 H35B 109.5 . . ?
H35A C35 H35B 109.5 . . ?
C34 C35 H35C 109.5 . . ?
H35A C35 H35C 109.5 . . ?
H35B C35 H35C 109.5 . . ?

loop_
_geom_bond_atom_site_label_1
_geom_bond_atom_site_label_2
_geom_bond_distance
_geom_bond_site_symmetry_2
_geom_bond_publ_flag
Os1 N1 2.058(6) . ?
Os1 N1 2.058(6) 3_767 ?
Os1 Cl2 2.310(2) . ?
Os1 Cl2 2.310(2) 3_767 ?
Os1 Cl1 2.3354(19) . ?
Os1 Cl1 2.3354(19) 3_767 ?
N1 C1 1.317(9) . ?
N1 C3 1.382(11) . ?
N2 C1 1.318(9) . ?
N2 C2 1.335(11) . ?
N2 H2 0.8800 . ?
C1 H1 0.9500 . ?
C2 C3 1.333(12) . ?
C2 H2A 0.9500 . ?
C3 H3 0.9500 . ?
Os2 Cl5 2.3291(18) . ?
Os2 Cl4 2.3299(19) . ?
Os2 Cl8 2.3320(19) . ?
Os2 Cl7 2.3350(19) . ?
Os2 Cl6 2.3487(19) . ?
Os2 Cl3 2.3685(18) . ?
N3 C4 1.508(9) . ?
N3 C8 1.517(10) . ?
N3 C16 1.515(9) . ?
N3 C12 1.521(9) . ?
C4 C5 1.518(10) . ?
C4 H4A 0.9900 . ?
C4 H4B 0.9900 . ?
C5 C6X 1.545(14) . ?
C5 C6 1.564(12) . ?
C5 H5A 0.9900 . ?
C5 H5B 0.9900 . ?
C6 C7 1.521(15) . ?
C6 H6A 0.9900 . ?
C6 H6B 0.9900 . ?
C7 H7A 0.9800 . ?
C7 H7B 0.9800 . ?
C7 H7C 0.9800 . ?
C6X C7X 1.526(16) . ?
C6X H6X1 0.9900 . ?
C6X H6X2 0.9900 . ?
C7X H7X1 0.9800 . ?
C7X H7X2 0.9800 . ?
C7X H7X3 0.9800 . ?
C8 C9 1.513(11) . ?
C8 H8A 0.9900 . ?
C8 H8B 0.9900 . ?
C9 C10 1.518(11) . ?
C9 H9A 0.9900 . ?
C9 H9B 0.9900 . ?
C10 C11 1.478(12) . ?
C10 H10A 0.9900 . ?
C10 H10B 0.9900 . ?
C11 H11A 0.9800 . ?
C11 H11B 0.9800 . ?
C11 H11C 0.9800 . ?
C12 C13 1.519(11) . ?
C12 H12A 0.9900 . ?
C12 H12B 0.9900 . ?
C13 C14 1.525(11) . ?
C13 H13A 0.9900 . ?
C13 H13B 0.9900 . ?
C14 C15 1.480(8) . ?
C14 H14A 0.9900 . ?
C14 H14B 0.9900 . ?
C15 H15A 0.9800 . ?
C15 H15B 0.9800 . ?
C15 H15C 0.9800 . ?
C16 C17 1.496(13) . ?
C16 H16A 0.9900 . ?
C16 H16B 0.9900 . ?
C17 C18 1.567(13) . ?
C17 H17A 0.9900 . ?
C17 H17B 0.9900 . ?
C18 C19X 1.496(9) . ?
C18 C19 1.517(8) . ?
C18 H18A 0.9900 . ?
C18 H18B 0.9900 . ?
C19 H19A 0.9800 . ?
C19 H19B 0.9800 . ?
C19 H19C 0.9800 . ?
C19X H19D 0.9800 . ?
C19X H19E 0.9800 . ?
C19X H19F 0.9800 . ?
N4 C20 1.508(9) . ?
N4 C28 1.527(8) . ?
N4 C32 1.537(9) . ?
N4 C24 1.546(9) . ?
C20 C21 1.519(10) . ?
C20 H20A 0.9900 . ?
C20 H20B 0.9900 . ?
C21 C22 1.535(10) . ?
C21 H21A 0.9900 . ?
C21 H21B 0.9900 . ?
C22 C23 1.475(13) . ?
C22 H22A 0.9900 . ?
C22 H22B 0.9900 . ?
C23 H23A 0.9800 . ?
C23 H23B 0.9800 . ?
C23 H23C 0.9800 . ?
C24 C25 1.468(10) . ?
C24 H24A 0.9900 . ?
C24 H24B 0.9900 . ?
C25 C26 1.515(10) . ?
C25 H25A 0.9900 . ?
C25 H25B 0.9900 . ?
C26 C27 1.499(11) . ?
C26 H26A 0.9900 . ?
C26 H26B 0.9900 . ?
C27 H27A 0.9800 . ?
C27 H27B 0.9800 . ?
C27 H27C 0.9800 . ?
C28 C29 1.509(9) . ?
C28 H28A 0.9900 . ?
C28 H28B 0.9900 . ?
C29 C30 1.538(9) . ?
C29 H29A 0.9900 . ?
C29 H29B 0.9900 . ?
C30 C31 1.527(10) . ?
C30 H30A 0.9900 . ?
C30 H30B 0.9900 . ?
C31 H31A 0.9800 . ?
C31 H31B 0.9800 . ?
C31 H31C 0.9800 . ?
C32 C33 1.504(10) . ?
C32 H32A 0.9900 . ?
C32 H32B 0.9900 . ?
C33 C34 1.521(10) . ?
C33 H33A 0.9900 . ?
C33 H33B 0.9900 . ?
C34 C35 1.503(11) . ?
C34 H34A 0.9900 . ?
C34 H34B 0.9900 . ?
C35 H35A 0.9800 . ?
C35 H35B 0.9800 . ?
C35 H35C 0.9800 . ?

loop_
_geom_torsion_atom_site_label_1
_geom_torsion_atom_site_label_2
_geom_torsion_atom_site_label_3
_geom_torsion_atom_site_label_4
_geom_torsion
_geom_torsion_site_symmetry_1
_geom_torsion_site_symmetry_2
_geom_torsion_site_symmetry_3
_geom_torsion_site_symmetry_4
_geom_torsion_publ_flag
Cl2 Os1 N1 C1 -98.1(7) . . . . ?
Cl2 Os1 N1 C1 81.9(7) 3_767 . . . ?
Cl1 Os1 N1 C1 -7.1(7) . . . . ?
Cl1 Os1 N1 C1 172.9(7) 3_767 . . . ?
Cl2 Os1 N1 C3 81.3(8) . . . . ?
Cl2 Os1 N1 C3 -98.7(8) 3_767 . . . ?
Cl1 Os1 N1 C3 172.3(8) . . . . ?
Cl1 Os1 N1 C3 -7.7(8) 3_767 . . . ?
C3 N1 C1 N2 2.8(10) . . . . ?
Os1 N1 C1 N2 -177.6(5) . . . . ?
C2 N2 C1 N1 -1.7(11) . . . . ?
C1 N2 C2 C3 -0.2(13) . . . . ?
N2 C2 C3 N1 2.0(14) . . . . ?
C1 N1 C3 C2 -2.9(12) . . . . ?
Os1 N1 C3 C2 177.6(8) . . . . ?
C8 N3 C4 C5 60.2(9) . . . . ?
C16 N3 C4 C5 -56.1(9) . . . . ?
C12 N3 C4 C5 -178.7(7) . . . . ?
N3 C4 C5 C6X 156.5(13) . . . . ?
N3 C4 C5 C6 -167.7(8) . . . . ?
C4 C5 C6 C7 178.7(11) . . . . ?
C6X C5 C6 C7 -82.5(15) . . . . ?
C4 C5 C6X C7X -178(2) . . . . ?
C6 C5 C6X C7X 88(2) . . . . ?
C4 N3 C8 C9 57.9(9) . . . . ?
C16 N3 C8 C9 178.4(7) . . . . ?
C12 N3 C8 C9 -59.9(9) . . . . ?
N3 C8 C9 C10 168.0(7) . . . . ?
C8 C9 C10 C11 172.2(9) . . . . ?
C4 N3 C12 C13 -169.9(7) . . . . ?
C8 N3 C12 C13 -49.2(9) . . . . ?
C16 N3 C12 C13 68.0(10) . . . . ?
N3 C12 C13 C14 -167.8(7) . . . . ?
C12 C13 C14 C15 74.3(11) . . . . ?
C4 N3 C16 C17 -55.4(11) . . . . ?
C8 N3 C16 C17 -175.3(9) . . . . ?
C12 N3 C16 C17 63.5(11) . . . . ?
N3 C16 C17 C18 -179.4(8) . . . . ?
C16 C17 C18 C19X 160.9(16) . . . . ?
C16 C17 C18 C19 -159.7(11) . . . . ?
C28 N4 C20 C21 -169.2(7) . . . . ?
C32 N4 C20 C21 -50.2(9) . . . . ?
C24 N4 C20 C21 67.0(9) . . . . ?
N4 C20 C21 C22 -173.9(8) . . . . ?
C20 C21 C22 C23 79.8(10) . . . . ?
C20 N4 C24 C25 44.3(9) . . . . ?
C28 N4 C24 C25 -79.4(8) . . . . ?
C32 N4 C24 C25 164.9(7) . . . . ?
N4 C24 C25 C26 176.5(6) . . . . ?
C24 C25 C26 C27 178.2(8) . . . . ?
C20 N4 C28 C29 -48.9(9) . . . . ?
C32 N4 C28 C29 -170.0(6) . . . . ?
C24 N4 C28 C29 75.7(8) . . . . ?
N4 C28 C29 C30 174.0(6) . . . . ?
C28 C29 C30 C31 -177.5(6) . . . . ?
C20 N4 C32 C33 -53.9(8) . . . . ?
C28 N4 C32 C33 66.8(8) . . . . ?
C24 N4 C32 C33 -175.2(6) . . . . ?
N4 C32 C33 C34 177.6(6) . . . . ?
C32 C33 C34 C35 -178.2(7) . . . . ?
